data_9014298
loop_
_publ_author_name
'Frank-Kamenetskaya, O. V.'
'Fundamenskii, V. S.'
'Tsytsenko, A. K.'
'Frank-Kamenetskii, V. A.'

_publ_section_title
;
 Crystal structure of gagarinite from precision X-ray data:
 Structural changes in the NaCaTRF6-Na1.5TR1.5F6 series
;
_journal_name_full 'Crystallography Reports'
_journal_page_first 923
_journal_page_last 928
_journal_volume 39
_journal_year 1994
_chemical_compound_source 'ultra-alkaline rare-metal feldspar pegmatites from eastern Siberia'
_chemical_formula_sum 'Ca0.498 Eu0.299 F3 Na0.558 Y0.198'
_chemical_name_mineral Gagarinite-(Eu)
_space_group_IT_number 176
_symmetry_space_group_name_Hall '-P 6c'
_symmetry_space_group_name_H-M 'P 63/m'
_cell_angle_alpha 90
_cell_angle_beta 90
_cell_angle_gamma 120
_cell_length_a 6.0403
_cell_length_b 6.0403
_cell_length_c 3.5899
_cell_formula_units_Z 2
_cell_volume 113.431
_database_code_amcsd 0012345
_exptl_crystal_density_diffrn 4.474
_cod_depositor_comments
;
Fixed '_atom_site_aniso_U_*' values marked as '*******' by consulting the 
original paper. Conversions from aniso B to aniso U were done by dividing 
by 8p. Also, added '_space_group_symop_id' to '_space_group_symop' loop.

Antanas Vaitkus, 2015-02-17
;
_cod_original_formula_sum 'Na.558 Ca.498 Eu.299 Y.198 F3'
_cod_database_code 9014298

loop_
_space_group_symop_id
_space_group_symop_operation_xyz
1 x,y,z
2 -x+y,-x,1/2-z
3 x-y,x,1/2+z
4 y,-x+y,-z
5 -y,x-y,z
6 x,y,1/2-z
7 -x,-y,1/2+z
8 x-y,x,-z
9 -x+y,-x,z
10 -y,x-y,1/2-z
11 y,-x+y,1/2+z
12 -x,-y,-z

loop_
_atom_site_aniso_label
_atom_site_aniso_U_11
_atom_site_aniso_U_22
_atom_site_aniso_U_33
_atom_site_aniso_U_12
_atom_site_aniso_U_13
_atom_site_aniso_U_23
Na1 0.01115 0.01115 0.01874 0.00557 0.00000 0.00000
Na2 0.00773 0.00773 0.01646 0.00380 0.00000 0.00000
Ca 0.00773 0.00773 0.00798 0.00393 0.00000 0.00000
Eu 0.00773 0.00773 0.00798 0.00393 0.00000 0.00000
Y 0.00773 0.00773 0.00798 0.00393 0.00000 0.00000
F 0.01266 0.01355 0.01672 0.00735 0.00000 0.00000

loop_
_atom_site_label
_atom_site_fract_x
_atom_site_fract_y
_atom_site_fract_z
_atom_site_occupancy
Na1 0.00000 0.00000 0.96200 0.18900
Na2 0.00000 0.00000 0.28400 0.09000
Ca 0.66667 0.33333 0.25000 0.49800
Eu 0.66667 0.33333 0.25000 0.29900
Y 0.66667 0.33333 0.25000 0.19800
F 0.30890 0.39320 0.25000 1.00000

loop_
_cod_related_entry_id
_cod_related_entry_database
_cod_related_entry_code
1 AMCSD 0012345
